data_7252077
loop_
_publ_author_name
'Shutilov, Ilia D.'
'Volodin, Pavel A.'
'Frantsuzova, Lyubov V.'
'Gubaidullin, Aidar T.'
'Ovsyannikov, Alexander S.'
'Solovieva, Svetlana E.'
'Antipin, Igor S.'

_publ_section_title
;
 Coordination pyramid inversion, angular cluster core and homochiral
 single-stranded helix formation in polynuclear Mn(ii) assemblies
 supported by a bicompartmental salen-type ligand based on an
 o-xylylenediamine platform
;
_journal_issue 20
_journal_name_full CrystEngComm
_journal_page_first 3232
_journal_page_last 3240
_journal_paper_doi 10.1039/D6CE00172F
_journal_volume 28
_journal_year 2026
_chemical_compound_source MeOH
_chemical_formula_moiety 'C24 H22 Cl2 Mn2 N2 O4, C H4 O'
_chemical_formula_sum 'C25 H26 Cl2 Mn2 N2 O5'
_chemical_formula_weight 615.26
_space_group_crystal_system monoclinic
_space_group_IT_number 14
_space_group_name_Hall '-P 2ybc'
_space_group_name_H-M_alt 'P 1 21/c 1'
_atom_sites_solution_hydrogens mixed
_atom_sites_solution_primary direct
_atom_sites_solution_secondary difmap
_audit_creation_method SHELXL-2014/7
_audit_update_record
;
2026-02-18 deposited with the CCDC.	2026-04-14 downloaded from the CCDC.
;
_cell_angle_alpha 90
_cell_angle_beta 93.617(3)
_cell_angle_gamma 90
_cell_formula_units_Z 4
_cell_length_a 13.2446(12)
_cell_length_b 13.5462(11)
_cell_length_c 14.0213(12)
_cell_measurement_reflns_used 9410
_cell_measurement_temperature 100(2)
_cell_measurement_theta_max 29.18
_cell_measurement_theta_min 2.54
_cell_volume 2510.6(4)
_computing_cell_refinement 'Bruker SAINT'
_computing_data_collection 'APEX3 v2019.11-0 (Bruker AXS)'
_computing_data_reduction 'Bruker SAINT'
_computing_molecular_graphics 'Bruker SHELXTL'
_computing_publication_material 'Bruker SHELXTL'
_computing_structure_refinement 'SHELXL-2018/3 (Sheldrick, 2018)'
_computing_structure_solution 'SHELXT 2018/2 (Sheldrick, 2018)'
_diffrn_ambient_temperature 100(2)
_diffrn_detector 'area detector PHOTON III'
_diffrn_measured_fraction_theta_full 0.993
_diffrn_measured_fraction_theta_max 0.993
_diffrn_measurement_device_type 'Bruker D8 QUEST'
_diffrn_measurement_method '\f and \w scans'
_diffrn_radiation_monochromator 'multilayer optics'
_diffrn_radiation_type MoK\a
_diffrn_radiation_wavelength 0.71073
_diffrn_reflns_av_R_equivalents 0.0536
_diffrn_reflns_av_unetI/netI 0.0243
_diffrn_reflns_Laue_measured_fraction_full 0.993
_diffrn_reflns_Laue_measured_fraction_max 0.993
_diffrn_reflns_limit_h_max 18
_diffrn_reflns_limit_h_min -18
_diffrn_reflns_limit_k_max 18
_diffrn_reflns_limit_k_min -18
_diffrn_reflns_limit_l_max 19
_diffrn_reflns_limit_l_min -19
_diffrn_reflns_number 79570
_diffrn_reflns_point_group_measured_fraction_full 0.993
_diffrn_reflns_point_group_measured_fraction_max 0.993
_diffrn_reflns_theta_full 25.242
_diffrn_reflns_theta_max 29.187
_diffrn_reflns_theta_min 1.541
_diffrn_source 'microfocus I\mS DIAMOND Mo X-ray tube'
_exptl_absorpt_coefficient_mu 1.259
_exptl_absorpt_correction_T_max 0.7458
_exptl_absorpt_correction_T_min 0.6416
_exptl_absorpt_correction_type multi-scan
_exptl_absorpt_process_details
;
 G.M. Sheldrick (1998a). SADABS v.2.01, Bruker.
 Siemens Area Detector Absorption Correction Program.
 Bruker AXS. Madison. Wisconsin. USA
  Krause, L., Herbst-Irmer, R., Sheldrick G.M. & Stalke D.,
  SADABS-2016/2, J. Appl. Cryst. 48 (2015) 3-10. 
;
_exptl_crystal_colour yellow
_exptl_crystal_density_diffrn 1.628
_exptl_crystal_description prism
_exptl_crystal_F_000 1256
_exptl_crystal_recrystallization_method 'Re-crystallisation from solvent'
_exptl_crystal_size_max 0.350
_exptl_crystal_size_mid 0.220
_exptl_crystal_size_min 0.140
_refine_diff_density_max 0.830
_refine_diff_density_min -0.500
_refine_diff_density_rms 0.063
_refine_ls_extinction_method none
_refine_ls_goodness_of_fit_ref 1.056
_refine_ls_hydrogen_treatment mixed
_refine_ls_matrix_type full
_refine_ls_number_parameters 332
_refine_ls_number_reflns 6749
_refine_ls_number_restraints 0
_refine_ls_restrained_S_all 1.056
_refine_ls_R_factor_all 0.0348
_refine_ls_R_factor_gt 0.0296
_refine_ls_shift/su_max 0.001
_refine_ls_shift/su_mean 0.000
_refine_ls_structure_factor_coef Fsqd
_refine_ls_weighting_details 'w=1/[\s^2^(Fo^2^)+(0.0358P)^2^+1.5778P] where P=(Fo^2^+2Fc^2^)/3'
_refine_ls_weighting_scheme calc
_refine_ls_wR_factor_gt 0.0743
_refine_ls_wR_factor_ref 0.0771
_reflns_Friedel_coverage 0.000
_reflns_number_gt 6054
_reflns_number_total 6749
_reflns_threshold_expression 'I > 2\s(I)'
_cod_data_source_file d6ce00172f2.cif
_cod_data_source_block shelx
_cod_original_sg_symbol_H-M 'P 21/c'
_cod_database_code 7252077
_shelx_shelxl_version_number 2014/7
_shelx_space_group_comment
;
The symmetry employed for this shelxl refinement is uniquely defined
by the following loop, which should always be used as a source of
symmetry information in preference to the above space-group names.
They are only intended as comments.
;
_shelx_estimated_absorpt_t_min 0.667
_shelx_estimated_absorpt_t_max 0.843

loop_
_space_group_symop_operation_xyz
'x, y, z'
'-x, y+1/2, -z+1/2'
'-x, -y, -z'
'x, -y-1/2, z-1/2'

loop_
_atom_site_label
_atom_site_type_symbol
_atom_site_fract_x
_atom_site_fract_y
_atom_site_fract_z
_atom_site_U_iso_or_equiv
_atom_site_adp_type
_atom_site_occupancy
_atom_site_site_symmetry_order
_atom_site_calc_flag
_atom_site_refinement_flags_posn
_atom_site_refinement_flags_adp
_atom_site_refinement_flags_occupancy
_atom_site_disorder_assembly
_atom_site_disorder_group
Mn1 Mn 0.26992(2) 0.60380(2) 0.41271(2) 0.01755(6) Uani 1 1 d . . . . .
Mn2 Mn 0.21334(2) 0.37259(2) 0.47820(2) 0.01720(6) Uani 1 1 d . . . . .
Cl1 Cl 0.29367(3) 0.22093(3) 0.45397(3) 0.02611(9) Uani 1 1 d . . . . .
Cl2 Cl 0.14029(3) 0.69518(3) 0.48800(3) 0.02246(8) Uani 1 1 d . . . . .
O1 O 0.08793(9) 0.31612(8) 0.35847(8) 0.0222(2) Uani 1 1 d . . . . .
O2 O 0.28063(9) 0.36001(9) 0.64162(8) 0.0238(2) Uani 1 1 d . . . . .
O3 O 0.30717(8) 0.49381(8) 0.51584(8) 0.0201(2) Uani 1 1 d . . . . .
O1S O 0.07795(9) 0.38210(9) 0.55189(8) 0.0229(2) Uani 1 1 d . . . . .
O5 O 0.19884(9) 0.47297(8) 0.36123(7) 0.0205(2) Uani 1 1 d . . . . .
N1 N 0.26150(11) 0.64693(10) 0.25997(10) 0.0224(3) Uani 1 1 d . . . . .
N2 N 0.41714(10) 0.66357(10) 0.46096(10) 0.0219(3) Uani 1 1 d . . . . .
C1 C 0.20870(13) 0.60346(12) 0.19258(11) 0.0229(3) Uani 1 1 d . . . . .
H1 H 0.2078 0.6341 0.1316 0.027 Uiso 1 1 calc R U . . .
C2 C 0.15008(12) 0.51314(12) 0.19792(11) 0.0214(3) Uani 1 1 d . . . . .
C3 C 0.14714(11) 0.45395(11) 0.27992(10) 0.0182(3) Uani 1 1 d . . . . .
C4 C 0.08477(12) 0.36905(12) 0.27461(11) 0.0200(3) Uani 1 1 d . . . . .
C23 C 0.27656(14) 0.27061(15) 0.69537(13) 0.0327(4) Uani 1 1 d . . . . .
H231 H 0.3420 0.2368 0.6954 0.049 Uiso 1 1 calc R U . . .
H233 H 0.2235 0.2277 0.6663 0.049 Uiso 1 1 calc R U . . .
H232 H 0.2614 0.2860 0.7612 0.049 Uiso 1 1 calc R U . . .
C21 C 0.35923(11) 0.42365(12) 0.66350(11) 0.0199(3) Uani 1 1 d . . . . .
C22 C 0.37054(11) 0.49570(11) 0.59226(11) 0.0187(3) Uani 1 1 d . . . . .
C17 C 0.44976(12) 0.56383(12) 0.60549(11) 0.0215(3) Uani 1 1 d . . . . .
C16 C 0.47004(12) 0.64081(12) 0.53756(12) 0.0232(3) Uani 1 1 d . . . . .
H16 H 0.5294 0.6789 0.5514 0.028 Uiso 1 1 calc R U . . .
C15 C 0.45585(13) 0.74670(13) 0.40570(13) 0.0263(3) Uani 1 1 d . . . . .
H152 H 0.4791 0.7221 0.3443 0.032 Uiso 1 1 calc R U . . .
H151 H 0.5142 0.7775 0.4420 0.032 Uiso 1 1 calc R U . . .
C14 C 0.37382(13) 0.82196(12) 0.38688(13) 0.0260(3) Uani 1 1 d . . . . .
C13 C 0.36344(18) 0.89644(13) 0.45377(15) 0.0366(4) Uani 1 1 d . . . . .
H13 H 0.4087 0.8991 0.5090 0.044 Uiso 1 1 calc R U . . .
C12 C 0.2879(2) 0.96689(14) 0.44090(18) 0.0477(6) Uani 1 1 d . . . . .
H12 H 0.2816 1.0177 0.4868 0.057 Uiso 1 1 calc R U . . .
C11 C 0.22234(19) 0.96255(15) 0.3611(2) 0.0485(6) Uani 1 1 d . . . . .
H11 H 0.1703 1.0106 0.3519 0.058 Uiso 1 1 calc R U . . .
C10 C 0.23141(16) 0.88907(14) 0.29408(17) 0.0381(5) Uani 1 1 d . . . . .
H10 H 0.1856 0.8870 0.2392 0.046 Uiso 1 1 calc R U . . .
C9 C 0.30710(13) 0.81787(12) 0.30615(13) 0.0267(3) Uani 1 1 d . . . . .
C8 C 0.31308(14) 0.73833(13) 0.23128(13) 0.0279(3) Uani 1 1 d . . . . .
H81 H 0.2812 0.7624 0.1699 0.033 Uiso 1 1 calc R U . . .
H82 H 0.3849 0.7236 0.2217 0.033 Uiso 1 1 calc R U . . .
C18 C 0.51518(13) 0.55790(13) 0.68867(13) 0.0273(3) Uani 1 1 d . . . . .
H18 H 0.5703 0.6026 0.6968 0.033 Uiso 1 1 calc R U . . .
C19 C 0.50075(14) 0.48876(14) 0.75819(13) 0.0295(4) Uani 1 1 d . . . . .
H19 H 0.5447 0.4871 0.8144 0.035 Uiso 1 1 calc R U . . .
C20 C 0.42133(13) 0.42076(13) 0.74637(11) 0.0248(3) Uani 1 1 d . . . . .
H20 H 0.4103 0.3734 0.7946 0.030 Uiso 1 1 calc R U . . .
C1S C 0.06104(14) 0.45382(13) 0.62382(12) 0.0272(3) Uani 1 1 d . . . . .
H12S H 0.1223 0.4608 0.6662 0.041 Uiso 1 1 calc R U . . .
H13S H 0.0048 0.4324 0.6611 0.041 Uiso 1 1 calc R U . . .
H11S H 0.0443 0.5174 0.5935 0.041 Uiso 1 1 calc R U . . .
C24 C 0.04387(14) 0.21975(12) 0.35509(13) 0.0273(3) Uani 1 1 d . . . . .
H241 H -0.0298 0.2255 0.3458 0.041 Uiso 1 1 calc R U . . .
H243 H 0.0615 0.1852 0.4153 0.041 Uiso 1 1 calc R U . . .
H242 H 0.0698 0.1825 0.3019 0.041 Uiso 1 1 calc R U . . .
C5 C 0.02800(12) 0.34367(13) 0.19307(12) 0.0243(3) Uani 1 1 d . . . . .
H5 H -0.0139 0.2867 0.1919 0.029 Uiso 1 1 calc R U . . .
C6 C 0.03268(14) 0.40244(14) 0.11206(12) 0.0300(4) Uani 1 1 d . . . . .
H6 H -0.0060 0.3854 0.0551 0.036 Uiso 1 1 calc R U . . .
C7 C 0.09281(14) 0.48472(14) 0.11422(11) 0.0281(4) Uani 1 1 d . . . . .
H7 H 0.0960 0.5235 0.0581 0.034 Uiso 1 1 calc R U . . .
H1S H 0.0252(19) 0.3603(17) 0.5359(16) 0.031(6) Uiso 1 1 d . . . . .

loop_
_atom_site_aniso_label
_atom_site_aniso_U_11
_atom_site_aniso_U_22
_atom_site_aniso_U_33
_atom_site_aniso_U_23
_atom_site_aniso_U_13
_atom_site_aniso_U_12
Mn1 0.01728(12) 0.01447(11) 0.02084(11) -0.00006(8) 0.00063(8) -0.00073(8)
Mn2 0.01761(12) 0.01506(11) 0.01882(11) -0.00006(8) 0.00025(8) -0.00110(8)
Cl1 0.0262(2) 0.01895(18) 0.0330(2) -0.00239(14) 0.00013(15) 0.00226(14)
Cl2 0.01737(17) 0.02069(17) 0.02964(19) -0.00274(14) 0.00398(14) 0.00037(13)
O1 0.0268(6) 0.0174(5) 0.0220(5) -0.0022(4) -0.0017(4) -0.0052(4)
O2 0.0202(5) 0.0269(6) 0.0240(5) 0.0047(4) -0.0022(4) -0.0031(5)
O3 0.0199(5) 0.0173(5) 0.0224(5) 0.0009(4) -0.0035(4) -0.0019(4)
O1S 0.0174(6) 0.0261(6) 0.0253(6) -0.0077(4) 0.0017(4) -0.0024(5)
O5 0.0241(6) 0.0177(5) 0.0193(5) -0.0002(4) -0.0030(4) -0.0029(4)
N1 0.0221(7) 0.0201(6) 0.0254(6) 0.0040(5) 0.0041(5) 0.0012(5)
N2 0.0177(6) 0.0182(6) 0.0301(7) -0.0019(5) 0.0037(5) -0.0002(5)
C1 0.0231(8) 0.0247(8) 0.0212(7) 0.0031(6) 0.0039(6) 0.0062(6)
C2 0.0224(8) 0.0222(7) 0.0197(7) -0.0012(6) 0.0021(6) 0.0056(6)
C3 0.0171(7) 0.0181(7) 0.0195(6) -0.0033(5) 0.0004(5) 0.0041(5)
C4 0.0187(7) 0.0200(7) 0.0213(7) -0.0041(5) 0.0009(6) 0.0045(6)
C23 0.0279(9) 0.0390(10) 0.0310(9) 0.0155(7) -0.0004(7) -0.0083(8)
C21 0.0154(7) 0.0219(7) 0.0222(7) -0.0027(6) 0.0014(5) 0.0032(6)
C22 0.0164(7) 0.0172(7) 0.0222(7) -0.0039(5) 0.0003(5) 0.0035(5)
C17 0.0168(7) 0.0206(7) 0.0268(7) -0.0046(6) -0.0007(6) 0.0022(6)
C16 0.0176(7) 0.0207(7) 0.0315(8) -0.0053(6) 0.0020(6) -0.0017(6)
C15 0.0211(8) 0.0256(8) 0.0323(8) 0.0011(6) 0.0035(6) -0.0043(6)
C14 0.0268(8) 0.0180(7) 0.0346(9) 0.0025(6) 0.0118(7) -0.0044(6)
C13 0.0513(12) 0.0206(8) 0.0401(10) -0.0010(7) 0.0190(9) -0.0087(8)
C12 0.0687(16) 0.0165(8) 0.0624(14) 0.0020(8) 0.0410(13) -0.0003(9)
C11 0.0506(13) 0.0204(9) 0.0782(17) 0.0181(10) 0.0337(13) 0.0109(9)
C10 0.0321(10) 0.0262(9) 0.0573(12) 0.0200(9) 0.0125(9) 0.0029(8)
C9 0.0250(8) 0.0181(7) 0.0380(9) 0.0080(6) 0.0099(7) -0.0015(6)
C8 0.0302(9) 0.0250(8) 0.0287(8) 0.0070(6) 0.0048(7) -0.0040(7)
C18 0.0213(8) 0.0262(8) 0.0334(8) -0.0062(7) -0.0056(7) -0.0003(6)
C19 0.0256(8) 0.0343(9) 0.0274(8) -0.0052(7) -0.0087(7) 0.0042(7)
C20 0.0235(8) 0.0295(8) 0.0212(7) -0.0020(6) 0.0000(6) 0.0057(7)
C1S 0.0307(9) 0.0263(8) 0.0247(8) -0.0063(6) 0.0016(6) 0.0059(7)
C24 0.0291(9) 0.0209(8) 0.0317(8) -0.0054(6) 0.0007(7) -0.0086(7)
C5 0.0208(8) 0.0248(8) 0.0266(8) -0.0075(6) -0.0029(6) 0.0023(6)
C6 0.0312(9) 0.0350(9) 0.0228(8) -0.0072(7) -0.0066(7) 0.0039(7)
C7 0.0317(9) 0.0338(9) 0.0186(7) -0.0001(6) -0.0011(6) 0.0071(7)

loop_
_atom_type_symbol
_atom_type_description
_atom_type_scat_dispersion_real
_atom_type_scat_dispersion_imag
_atom_type_scat_source
C C 0.0033 0.0016 'International Tables Vol C Tables 4.2.6.8 and 6.1.1.4'
H H 0.0000 0.0000 'International Tables Vol C Tables 4.2.6.8 and 6.1.1.4'
N N 0.0061 0.0033 'International Tables Vol C Tables 4.2.6.8 and 6.1.1.4'
O O 0.0106 0.0060 'International Tables Vol C Tables 4.2.6.8 and 6.1.1.4'
Cl Cl 0.1484 0.1585 'International Tables Vol C Tables 4.2.6.8 and 6.1.1.4'
Mn Mn 0.3368 0.7283 'International Tables Vol C Tables 4.2.6.8 and 6.1.1.4'

loop_
_geom_angle_atom_site_label_1
_geom_angle_atom_site_label_2
_geom_angle_atom_site_label_3
_geom_angle
_geom_angle_site_symmetry_1
_geom_angle_site_symmetry_3
_geom_angle_publ_flag
O5 Mn1 O3 73.86(4) . . ?
O5 Mn1 N2 142.05(5) . . ?
O3 Mn1 N2 83.33(5) . . ?
O5 Mn1 N1 84.07(5) . . ?
O3 Mn1 N1 147.43(5) . . ?
N2 Mn1 N1 101.04(5) . . ?
O5 Mn1 Cl2 105.41(3) . . ?
O3 Mn1 Cl2 101.79(3) . . ?
N2 Mn1 Cl2 108.72(4) . . ?
N1 Mn1 Cl2 107.08(4) . . ?
O3 Mn2 O1S 109.45(5) . . ?
O3 Mn2 O5 73.64(4) . . ?
O1S Mn2 O5 107.29(5) . . ?
O3 Mn2 Cl1 116.92(3) . . ?
O1S Mn2 Cl1 121.75(4) . . ?
O5 Mn2 Cl1 117.83(3) . . ?
O3 Mn2 O1 142.34(4) . . ?
O1S Mn2 O1 78.04(4) . . ?
O5 Mn2 O1 69.00(4) . . ?
Cl1 Mn2 O1 85.42(3) . . ?
O3 Mn2 O2 68.91(4) . . ?
O1S Mn2 O2 79.36(4) . . ?
O5 Mn2 O2 141.88(4) . . ?
Cl1 Mn2 O2 86.10(3) . . ?
O1 Mn2 O2 146.76(4) . . ?
C4 O1 C24 117.22(12) . . ?
C4 O1 Mn2 114.35(9) . . ?
C24 O1 Mn2 125.08(10) . . ?
C21 O2 C23 117.91(13) . . ?
C21 O2 Mn2 113.45(9) . . ?
C23 O2 Mn2 122.47(10) . . ?
C22 O3 Mn2 123.63(10) . . ?
C22 O3 Mn1 130.65(10) . . ?
Mn2 O3 Mn1 105.64(5) . . ?
C1S O1S Mn2 123.93(11) . . ?
C1S O1S H1S 106.5(17) . . ?
Mn2 O1S H1S 127.3(17) . . ?
C3 O5 Mn1 130.98(10) . . ?
C3 O5 Mn2 123.92(10) . . ?
Mn1 O5 Mn2 104.83(5) . . ?
C1 N1 C8 115.01(14) . . ?
C1 N1 Mn1 125.65(11) . . ?
C8 N1 Mn1 119.12(11) . . ?
C16 N2 C15 115.67(14) . . ?
C16 N2 Mn1 126.98(11) . . ?
C15 N2 Mn1 117.00(11) . . ?
N1 C1 C2 128.08(15) . . ?
N1 C1 H1 116.0 . . ?
C2 C1 H1 116.0 . . ?
C3 C2 C7 118.96(15) . . ?
C3 C2 C1 124.42(14) . . ?
C7 C2 C1 116.62(15) . . ?
O5 C3 C2 123.84(14) . . ?
O5 C3 C4 118.31(14) . . ?
C2 C3 C4 117.85(14) . . ?
C5 C4 O1 124.55(15) . . ?
C5 C4 C3 122.34(15) . . ?
O1 C4 C3 113.10(13) . . ?
O2 C23 H231 109.5 . . ?
O2 C23 H233 109.5 . . ?
H231 C23 H233 109.5 . . ?
O2 C23 H232 109.5 . . ?
H231 C23 H232 109.5 . . ?
H233 C23 H232 109.5 . . ?
O2 C21 C20 125.01(15) . . ?
O2 C21 C22 112.91(13) . . ?
C20 C21 C22 122.07(15) . . ?
O3 C22 C17 123.59(14) . . ?
O3 C22 C21 118.11(14) . . ?
C17 C22 C21 118.29(14) . . ?
C22 C17 C18 119.19(15) . . ?
C22 C17 C16 123.75(15) . . ?
C18 C17 C16 117.05(15) . . ?
N2 C16 C17 127.55(15) . . ?
N2 C16 H16 116.2 . . ?
C17 C16 H16 116.2 . . ?
N2 C15 C14 109.80(13) . . ?
N2 C15 H152 109.7 . . ?
C14 C15 H152 109.7 . . ?
N2 C15 H151 109.7 . . ?
C14 C15 H151 109.7 . . ?
H152 C15 H151 108.2 . . ?
C13 C14 C9 119.51(18) . . ?
C13 C14 C15 118.39(18) . . ?
C9 C14 C15 122.08(16) . . ?
C12 C13 C14 120.9(2) . . ?
C12 C13 H13 119.6 . . ?
C14 C13 H13 119.6 . . ?
C11 C12 C13 119.4(2) . . ?
C11 C12 H12 120.3 . . ?
C13 C12 H12 120.3 . . ?
C12 C11 C10 120.5(2) . . ?
C12 C11 H11 119.7 . . ?
C10 C11 H11 119.7 . . ?
C11 C10 C9 120.6(2) . . ?
C11 C10 H10 119.7 . . ?
C9 C10 H10 119.7 . . ?
C14 C9 C10 119.07(18) . . ?
C14 C9 C8 122.35(16) . . ?
C10 C9 C8 118.57(18) . . ?
N1 C8 C9 111.23(13) . . ?
N1 C8 H81 109.4 . . ?
C9 C8 H81 109.4 . . ?
N1 C8 H82 109.4 . . ?
C9 C8 H82 109.4 . . ?
H81 C8 H82 108.0 . . ?
C19 C18 C17 121.32(16) . . ?
C19 C18 H18 119.3 . . ?
C17 C18 H18 119.3 . . ?
C18 C19 C20 120.11(16) . . ?
C18 C19 H19 119.9 . . ?
C20 C19 H19 119.9 . . ?
C21 C20 C19 118.94(16) . . ?
C21 C20 H20 120.5 . . ?
C19 C20 H20 120.5 . . ?
O1S C1S H12S 109.5 . . ?
O1S C1S H13S 109.5 . . ?
H12S C1S H13S 109.5 . . ?
O1S C1S H11S 109.5 . . ?
H12S C1S H11S 109.5 . . ?
H13S C1S H11S 109.5 . . ?
O1 C24 H241 109.5 . . ?
O1 C24 H243 109.5 . . ?
H241 C24 H243 109.5 . . ?
O1 C24 H242 109.5 . . ?
H241 C24 H242 109.5 . . ?
H243 C24 H242 109.5 . . ?
C4 C5 C6 119.11(16) . . ?
C4 C5 H5 120.4 . . ?
C6 C5 H5 120.4 . . ?
C7 C6 C5 120.23(16) . . ?
C7 C6 H6 119.9 . . ?
C5 C6 H6 119.9 . . ?
C6 C7 C2 121.49(16) . . ?
C6 C7 H7 119.3 . . ?
C2 C7 H7 119.3 . . ?

loop_
_geom_bond_atom_site_label_1
_geom_bond_atom_site_label_2
_geom_bond_distance
_geom_bond_site_symmetry_2
_geom_bond_publ_flag
Mn1 O5 2.1124(11) . ?
Mn1 O3 2.1128(11) . ?
Mn1 N2 2.1791(14) . ?
Mn1 N1 2.2159(14) . ?
Mn1 Cl2 2.4131(5) . ?
Mn2 O3 2.1063(11) . ?
Mn2 O1S 2.1292(12) . ?
Mn2 O5 2.1298(11) . ?
Mn2 Cl1 2.3481(5) . ?
Mn2 O1 2.4105(11) . ?
Mn2 O2 2.4117(12) . ?
O1 C4 1.3756(19) . ?
O1 C24 1.4294(19) . ?
O2 C21 1.3715(19) . ?
O2 C23 1.429(2) . ?
O3 C22 1.3190(18) . ?
O1S C1S 1.4282(19) . ?
O1S H1S 0.78(2) . ?
O5 C3 1.3177(18) . ?
N1 C1 1.283(2) . ?
N1 C8 1.482(2) . ?
N2 C16 1.282(2) . ?
N2 C15 1.477(2) . ?
C1 C2 1.453(2) . ?
C1 H1 0.9500 . ?
C2 C3 1.404(2) . ?
C2 C7 1.410(2) . ?
C3 C4 1.415(2) . ?
C4 C5 1.372(2) . ?
C23 H231 0.9800 . ?
C23 H233 0.9800 . ?
C23 H232 0.9800 . ?
C21 C20 1.381(2) . ?
C21 C22 1.411(2) . ?
C22 C17 1.401(2) . ?
C17 C18 1.411(2) . ?
C17 C16 1.449(2) . ?
C16 H16 0.9500 . ?
C15 C14 1.501(2) . ?
C15 H152 0.9900 . ?
C15 H151 0.9900 . ?
C14 C13 1.390(3) . ?
C14 C9 1.392(3) . ?
C13 C12 1.386(3) . ?
C13 H13 0.9500 . ?
C12 C11 1.374(4) . ?
C12 H12 0.9500 . ?
C11 C10 1.379(3) . ?
C11 H11 0.9500 . ?
C10 C9 1.394(3) . ?
C10 H10 0.9500 . ?
C9 C8 1.510(3) . ?
C8 H81 0.9900 . ?
C8 H82 0.9900 . ?
C18 C19 1.374(3) . ?
C18 H18 0.9500 . ?
C19 C20 1.400(3) . ?
C19 H19 0.9500 . ?
C20 H20 0.9500 . ?
C1S H12S 0.9800 . ?
C1S H13S 0.9800 . ?
C1S H11S 0.9800 . ?
C24 H241 0.9800 . ?
C24 H243 0.9800 . ?
C24 H242 0.9800 . ?
C5 C6 1.392(3) . ?
C5 H5 0.9500 . ?
C6 C7 1.369(3) . ?
C6 H6 0.9500 . ?
C7 H7 0.9500 . ?

loop_
_geom_torsion_atom_site_label_1
_geom_torsion_atom_site_label_2
_geom_torsion_atom_site_label_3
_geom_torsion_atom_site_label_4
_geom_torsion
_geom_torsion_site_symmetry_1
_geom_torsion_site_symmetry_2
_geom_torsion_site_symmetry_3
_geom_torsion_site_symmetry_4
_geom_torsion_publ_flag
C8 N1 C1 C2 179.79(15) . . . . ?
Mn1 N1 C1 C2 -5.6(2) . . . . ?
N1 C1 C2 C3 -4.2(3) . . . . ?
N1 C1 C2 C7 175.66(16) . . . . ?
Mn1 O5 C3 C2 17.1(2) . . . . ?
Mn2 O5 C3 C2 -169.86(11) . . . . ?
Mn1 O5 C3 C4 -162.77(10) . . . . ?
Mn2 O5 C3 C4 10.25(19) . . . . ?
C7 C2 C3 O5 178.96(14) . . . . ?
C1 C2 C3 O5 -1.2(2) . . . . ?
C7 C2 C3 C4 -1.1(2) . . . . ?
C1 C2 C3 C4 178.74(14) . . . . ?
C24 O1 C4 C5 11.8(2) . . . . ?
Mn2 O1 C4 C5 172.20(13) . . . . ?
C24 O1 C4 C3 -168.00(13) . . . . ?
Mn2 O1 C4 C3 -7.57(16) . . . . ?
O5 C3 C4 C5 179.75(14) . . . . ?
C2 C3 C4 C5 -0.2(2) . . . . ?
O5 C3 C4 O1 -0.5(2) . . . . ?
C2 C3 C4 O1 179.62(13) . . . . ?
C23 O2 C21 C20 -16.0(2) . . . . ?
Mn2 O2 C21 C20 -169.08(13) . . . . ?
C23 O2 C21 C22 164.99(14) . . . . ?
Mn2 O2 C21 C22 11.87(16) . . . . ?
Mn2 O3 C22 C17 163.64(11) . . . . ?
Mn1 O3 C22 C17 -20.1(2) . . . . ?
Mn2 O3 C22 C21 -14.83(18) . . . . ?
Mn1 O3 C22 C21 161.48(10) . . . . ?
O2 C21 C22 O3 -0.1(2) . . . . ?
C20 C21 C22 O3 -179.20(14) . . . . ?
O2 C21 C22 C17 -178.67(13) . . . . ?
C20 C21 C22 C17 2.2(2) . . . . ?
O3 C22 C17 C18 -178.23(14) . . . . ?
C21 C22 C17 C18 0.2(2) . . . . ?
O3 C22 C17 C16 1.0(2) . . . . ?
C21 C22 C17 C16 179.51(14) . . . . ?
C15 N2 C16 C17 179.35(15) . . . . ?
Mn1 N2 C16 C17 6.4(2) . . . . ?
C22 C17 C16 N2 5.5(3) . . . . ?
C18 C17 C16 N2 -175.17(16) . . . . ?
C16 N2 C15 C14 -127.39(16) . . . . ?
Mn1 N2 C15 C14 46.27(17) . . . . ?
N2 C15 C14 C13 89.03(18) . . . . ?
N2 C15 C14 C9 -89.47(19) . . . . ?
C9 C14 C13 C12 -0.3(3) . . . . ?
C15 C14 C13 C12 -178.88(16) . . . . ?
C14 C13 C12 C11 0.3(3) . . . . ?
C13 C12 C11 C10 -0.1(3) . . . . ?
C12 C11 C10 C9 0.1(3) . . . . ?
C13 C14 C9 C10 0.3(2) . . . . ?
C15 C14 C9 C10 178.74(15) . . . . ?
C13 C14 C9 C8 -179.19(15) . . . . ?
C15 C14 C9 C8 -0.7(2) . . . . ?
C11 C10 C9 C14 -0.1(3) . . . . ?
C11 C10 C9 C8 179.34(16) . . . . ?
C1 N1 C8 C9 138.91(16) . . . . ?
Mn1 N1 C8 C9 -36.04(18) . . . . ?
C14 C9 C8 N1 82.6(2) . . . . ?
C10 C9 C8 N1 -96.85(18) . . . . ?
C22 C17 C18 C19 -2.1(2) . . . . ?
C16 C17 C18 C19 178.58(16) . . . . ?
C17 C18 C19 C20 1.5(3) . . . . ?
O2 C21 C20 C19 178.19(15) . . . . ?
C22 C21 C20 C19 -2.8(2) . . . . ?
C18 C19 C20 C21 0.9(3) . . . . ?
O1 C4 C5 C6 -178.83(15) . . . . ?
C3 C4 C5 C6 0.9(2) . . . . ?
C4 C5 C6 C7 -0.4(3) . . . . ?
C5 C6 C7 C2 -1.0(3) . . . . ?
C3 C2 C7 C6 1.7(3) . . . . ?
C1 C2 C7 C6 -178.17(16) . . . . ?
